data_7209204
loop_
_publ_author_name
'Tian, Jian'
'Liu, Jian'
'Liu, Jun'
'Thallapally, Praveen K.'

_publ_section_title
;
 Identification of solid-state forms of cucurbit[6]uril for carbon dioxide
 capture
;
_journal_issue 8
_journal_name_full CrystEngComm
_journal_page_first 1528
_journal_paper_doi 10.1039/c3ce27017c
_journal_volume 15
_journal_year 2013
_chemical_formula_sum 'C90 H92 Cl3 N60 O58'
_chemical_formula_weight 3048.59
_chemical_name_common CB6formI
_chemical_name_systematic
;
?
;
_space_group_IT_number 14
_symmetry_cell_setting monoclinic
_symmetry_space_group_name_Hall '-P 2yn'
_symmetry_space_group_name_H-M 'P 1 21/n 1'
_atom_sites_solution_hydrogens geom
_atom_sites_solution_primary direct
_atom_sites_solution_secondary difmap
_audit_creation_method SHELXL-97
_cell_angle_alpha 90.00
_cell_angle_beta 110.449(2)
_cell_angle_gamma 90.00
_cell_formula_units_Z 4
_cell_length_a 19.7040(9)
_cell_length_b 38.1210(18)
_cell_length_c 23.7705(10)
_cell_measurement_temperature 150(2)
_cell_volume 16729.7(13)
_computing_cell_refinement 'SAINT (Bruker, 1998)'
_computing_data_collection 'Apex II'
_computing_data_reduction 'SAINT (Bruker, 1998)'
_computing_molecular_graphics 'XSeed (Barbour, 2001)'
_computing_publication_material 'local program'
_computing_structure_refinement 'SHELXL-97 (Sheldrick, 2008)'
_computing_structure_solution 'SHELXS-97 (Sheldrick, 2008)'
_diffrn_ambient_temperature 150(2)
_diffrn_measured_fraction_theta_full 0.980
_diffrn_measured_fraction_theta_max 0.980
_diffrn_measurement_device_type 'Bruker X8 Apex II CCD Diffractometer'
_diffrn_measurement_method '\f and \w scans'
_diffrn_radiation_monochromator graphite
_diffrn_radiation_source 'fine-focus sealed tube'
_diffrn_radiation_type MoK\a
_diffrn_radiation_wavelength 0.71073
_diffrn_reflns_av_R_equivalents 0.0398
_diffrn_reflns_av_sigmaI/netI 0.0346
_diffrn_reflns_limit_h_max 23
_diffrn_reflns_limit_h_min -22
_diffrn_reflns_limit_k_max 45
_diffrn_reflns_limit_k_min -46
_diffrn_reflns_limit_l_max 28
_diffrn_reflns_limit_l_min -28
_diffrn_reflns_number 176381
_diffrn_reflns_theta_full 25.52
_diffrn_reflns_theta_max 25.52
_diffrn_reflns_theta_min 1.28
_exptl_absorpt_coefficient_mu 0.148
_exptl_absorpt_correction_T_max 0.9781
_exptl_absorpt_correction_T_min 0.9640
_exptl_absorpt_correction_type multi-scan
_exptl_absorpt_process_details Bruker-SADABS
_exptl_crystal_colour Colorless
_exptl_crystal_density_diffrn 1.210
_exptl_crystal_density_method 'not measured'
_exptl_crystal_description Bar
_exptl_crystal_F_000 6268
_exptl_crystal_size_max 0.25
_exptl_crystal_size_mid 0.20
_exptl_crystal_size_min 0.15
_refine_diff_density_max 2.979
_refine_diff_density_min -0.981
_refine_diff_density_rms 0.126
_refine_ls_extinction_method none
_refine_ls_goodness_of_fit_ref 1.174
_refine_ls_hydrogen_treatment mixed
_refine_ls_matrix_type full
_refine_ls_number_parameters 1792
_refine_ls_number_reflns 30598
_refine_ls_number_restraints 0
_refine_ls_restrained_S_all 1.174
_refine_ls_R_factor_all 0.1192
_refine_ls_R_factor_gt 0.1040
_refine_ls_shift/su_max 0.002
_refine_ls_shift/su_mean 0.000
_refine_ls_structure_factor_coef Fsqd
_refine_ls_weighting_details 'calc w=1/[\s^2^(Fo^2^)+(0.1600P)^2^+36.0000P] where P=(Fo^2^+2Fc^2^)/3'
_refine_ls_weighting_scheme calc
_refine_ls_wR_factor_gt 0.2971
_refine_ls_wR_factor_ref 0.3076
_reflns_number_gt 23500
_reflns_number_total 30598
_reflns_threshold_expression >2sigma(I)
_cod_data_source_file c3ce27017c.txt
_cod_data_source_block 1
_cod_original_sg_symbol_H-M P21/n
_cod_database_code 7209204

loop_
_symmetry_equiv_pos_as_xyz
'x, y, z'
'-x+1/2, y+1/2, -z+1/2'
'-x, -y, -z'
'x-1/2, -y-1/2, z-1/2'

loop_
_atom_site_label
_atom_site_type_symbol
_atom_site_fract_x
_atom_site_fract_y
_atom_site_fract_z
_atom_site_U_iso_or_equiv
_atom_site_adp_type
_atom_site_occupancy
_atom_site_symmetry_multiplicity
_atom_site_calc_flag
_atom_site_refinement_flags
Cl1 Cl 0.97518(8) 0.86873(4) -0.04243(6) 0.0520(4) Uani 1 1 d .
O40 O 1.1808(3) 0.96301(16) 0.1936(3) 0.0903(16) Uiso 1 1 d .
Cl3 Cl 1.40136(10) 0.90210(6) 0.60610(10) 0.0808(6) Uani 1 1 d .
Cl2 Cl 0.77920(9) 0.87445(4) 0.06892(6) 0.0552(4) Uani 1 1 d .
O2 O 0.9587(2) 1.06810(10) 0.33714(15) 0.0456(9) Uani 1 1 d .
O1 O 1.1376(2) 1.05908(10) 0.40317(15) 0.0456(9) Uani 1 1 d .
O18 O 0.60509(16) 0.71921(8) 0.44466(13) 0.0296(7) Uani 1 1 d .
O25 O 1.36008(17) 0.74422(9) 0.42686(14) 0.0326(7) Uani 1 1 d .
O6 O 0.89152(19) 0.91300(9) 0.35367(14) 0.0363(8) Uani 1 1 d .
O047 O 0.93349(18) 0.78877(9) 0.52337(15) 0.0374(8) Uiso 1 1 d .
O049 O 0.76747(19) 0.76962(9) 0.52811(15) 0.0379(8) Uiso 1 1 d .
O49 O 0.9536(2) 0.65450(10) -0.05513(16) 0.0443(8) Uiso 1 1 d .
O50 O 0.61682(19) 0.78575(9) 0.42850(15) 0.0395(8) Uiso 1 1 d .
O51 O 0.7197(2) 0.81445(10) 0.41057(16) 0.0443(8) Uiso 1 1 d .
O43 O 1.27779(19) 0.84021(9) 0.58659(16) 0.0405(8) Uiso 1 1 d .
O53 O 1.1766(3) 0.62222(13) 0.0049(2) 0.0701(12) Uiso 1 1 d .
O4 O 0.8412(2) 0.99514(10) 0.31569(17) 0.0517(10) Uani 1 1 d .
O14 O 0.55472(17) 0.85564(10) 0.31252(14) 0.0378(8) Uani 1 1 d .
O24 O 1.01180(16) 0.66139(10) 0.35099(14) 0.0368(8) Uani 1 1 d .
O5 O 0.8064(2) 1.02247(10) 0.55318(16) 0.0489(10) Uani 1 1 d .
O22 O 0.94613(18) 0.67853(10) 0.19580(15) 0.0398(8) Uani 1 1 d .
O11 O 0.64535(15) 0.78800(8) 0.08817(12) 0.0262(6) Uani 1 1 d .
O10 O 0.84689(17) 0.78713(8) 0.40413(13) 0.0304(7) Uani 1 1 d .
O38 O 1.1127(4) 0.91053(17) 0.0047(3) 0.0981(18) Uiso 1 1 d .
O9 O 0.76223(16) 0.71272(8) 0.16429(13) 0.0277(6) Uani 1 1 d .
O3 O 0.93110(18) 1.09353(9) 0.57758(14) 0.0356(7) Uani 1 1 d .
O20 O 0.89474(17) 0.75758(9) 0.11226(15) 0.0347(7) Uani 1 1 d .
O21 O 1.24236(16) 0.67430(9) 0.16618(13) 0.0317(7) Uani 1 1 d .
O23 O 1.30920(18) 0.67415(9) 0.32891(14) 0.0369(8) Uani 1 1 d .
O8 O 0.77913(19) 0.72021(9) 0.45003(15) 0.0391(8) Uani 1 1 d .
O28 O 1.00969(15) 0.82083(8) 0.35322(13) 0.0260(6) Uani 1 1 d .
O27 O 1.31790(16) 0.82497(9) 0.34876(13) 0.0311(7) Uani 1 1 d .
O19 O 1.20128(16) 0.75737(8) 0.10416(14) 0.0312(7) Uani 1 1 d .
O12 O 0.72793(16) 0.86141(8) 0.33121(13) 0.0284(7) Uani 1 1 d .
O7 O 0.71075(16) 0.64223(8) 0.21731(13) 0.0296(7) Uani 1 1 d .
O30 O 0.93661(16) 0.83234(9) 0.20095(13) 0.0298(7) Uani 1 1 d .
O32 O 0.8831(2) 1.19575(12) 0.3482(2) 0.0625(11) Uiso 1 1 d .
O17 O 0.54128(17) 0.65176(8) 0.20217(13) 0.0325(7) Uani 1 1 d .
O16 O 0.48285(16) 0.79309(8) 0.36761(13) 0.0306(7) Uani 1 1 d .
O13 O 0.47326(17) 0.79158(8) 0.06743(14) 0.0321(7) Uani 1 1 d .
O29 O 1.23977(16) 0.83019(9) 0.19053(14) 0.0334(7) Uani 1 1 d .
O26 O 1.04890(16) 0.73803(8) 0.42275(15) 0.0337(7) Uani 1 1 d .
O15 O 0.42646(19) 0.72031(9) 0.13142(14) 0.0374(8) Uani 1 1 d .
O48 O 0.85412(18) 0.61057(8) 0.52245(14) 0.0338(7) Uiso 1 1 d .
H48A H 0.8552 0.6200 0.4839 0.041 Uiso 1 1 calc R
H48B H 0.9006 0.5978 0.5389 0.041 Uiso 1 1 calc R
O31 O 0.9383(2) 1.23224(9) 0.43909(16) 0.0430(8) Uiso 1 1 d .
O47 O 1.1352(3) 0.57302(11) 0.08305(19) 0.0481(10) Uiso 1 1 d .
O64 O 1.2855(2) 0.66282(10) 0.06638(17) 0.0490(9) Uiso 1 1 d .
N28 N 0.40554(19) 0.71407(9) 0.22001(16) 0.0272(8) Uani 1 1 d .
N10 N 0.7650(2) 0.98141(10) 0.36756(17) 0.0324(9) Uani 1 1 d .
N25 N 0.40574(18) 0.79421(9) 0.26978(15) 0.0249(7) Uani 1 1 d .
N20 N 0.63998(19) 0.84164(9) 0.13134(15) 0.0256(8) Uani 1 1 d .
N17 N 0.77651(18) 0.84135(9) 0.26171(15) 0.0250(7) Uani 1 1 d .
N30 N 0.61487(19) 0.66616(10) 0.40227(15) 0.0258(8) Uani 1 1 d .
N24 N 0.4225(2) 0.81566(10) 0.13231(16) 0.0279(8) Uani 1 1 d .
N22 N 0.45324(18) 0.84318(10) 0.23090(15) 0.0247(7) Uani 1 1 d .
N38 N 1.09300(17) 0.78728(9) 0.07525(15) 0.0229(7) Uani 1 1 d .
N34 N 0.83709(18) 0.69052(9) 0.39591(15) 0.0240(7) Uani 1 1 d .
N15 N 0.84738(19) 0.71128(9) 0.25993(15) 0.0251(7) Uani 1 1 d .
O42 O 1.3525(3) 0.88754(13) 0.4674(2) 0.0737(13) Uiso 1 1 d .
N13 N 0.87997(18) 0.74125(9) 0.35619(15) 0.0244(7) Uani 1 1 d .
N39 N 0.96876(19) 0.72989(10) 0.07011(16) 0.0267(8) Uani 1 1 d .
N21 N 0.54589(19) 0.86906(10) 0.21598(16) 0.0282(8) Uani 1 1 d .
N58 N 1.11981(19) 0.67197(10) 0.11199(16) 0.0264(8) Uani 1 1 d .
N6 N 0.8766(2) 1.08509(10) 0.38003(17) 0.0329(9) Uani 1 1 d .
N36 N 0.80594(19) 0.66080(9) 0.29928(15) 0.0248(7) Uani 1 1 d .
N18 N 0.67325(19) 0.87035(9) 0.22961(15) 0.0244(7) Uani 1 1 d .
N12 N 0.8089(2) 0.92325(9) 0.40083(16) 0.0266(8) Uani 1 1 d .
N47 N 1.09283(18) 0.85552(9) 0.33079(15) 0.0223(7) Uani 1 1 d .
N16 N 0.82000(18) 0.76227(9) 0.21324(14) 0.0225(7) Uani 1 1 d .
N23 N 0.51204(19) 0.84372(10) 0.11633(16) 0.0267(8) Uani 1 1 d .
N2 N 1.1126(2) 1.10229(10) 0.46090(16) 0.0315(8) Uani 1 1 d .
N41 N 1.12261(18) 0.84226(10) 0.13005(15) 0.0244(7) Uani 1 1 d .
N31 N 0.48370(19) 0.66589(10) 0.26845(16) 0.0273(8) Uani 1 1 d .
N44 N 1.03824(18) 0.86679(9) 0.22387(15) 0.0242(7) Uani 1 1 d .
N50 N 1.28400(18) 0.71236(9) 0.46221(16) 0.0262(8) Uani 1 1 d .
N57 N 1.16205(18) 0.64251(10) 0.19684(15) 0.0260(8) Uani 1 1 d .
N37 N 1.09038(18) 0.72952(9) 0.06505(16) 0.0254(7) Uani 1 1 d .
N46 N 1.24897(18) 0.82328(9) 0.40980(15) 0.0231(7) Uani 1 1 d .
N60 N 1.00410(18) 0.67633(10) 0.12669(15) 0.0248(7) Uani 1 1 d .
N33 N 0.73915(19) 0.66677(10) 0.40543(15) 0.0264(8) Uani 1 1 d .
N48 N 1.12832(18) 0.82545(9) 0.41603(15) 0.0245(7) Uani 1 1 d .
N45 N 1.21711(18) 0.85948(10) 0.33197(15) 0.0244(7) Uani 1 1 d .
N52 N 1.16002(18) 0.71010(9) 0.45996(15) 0.0231(7) Uani 1 1 d .
N27 N 0.3817(2) 0.76532(9) 0.17316(15) 0.0272(8) Uani 1 1 d .
N51 N 1.15726(18) 0.76791(9) 0.46287(15) 0.0233(7) Uani 1 1 d .
O60 O 0.0797(3) 0.00574(15) 0.3358(3) 0.0836(15) Uiso 1 1 d .
N19 N 0.74061(18) 0.81044(9) 0.16655(15) 0.0236(7) Uani 1 1 d .
N56 N 1.09038(18) 0.63244(10) 0.31431(16) 0.0269(8) Uani 1 1 d .
N29 N 0.51267(18) 0.69617(9) 0.36379(15) 0.0246(7) Uani 1 1 d .
N54 N 1.20933(19) 0.63830(10) 0.30516(15) 0.0269(8) Uani 1 1 d .
N32 N 0.59176(19) 0.64071(9) 0.30348(16) 0.0269(8) Uani 1 1 d .
N3 N 0.9727(2) 1.12020(10) 0.50886(16) 0.0299(8) Uani 1 1 d .
N5 N 0.9834(2) 1.11013(10) 0.41121(16) 0.0332(9) Uani 1 1 d .
N55 N 1.13273(19) 0.65499(10) 0.40553(15) 0.0263(8) Uani 1 1 d .
N40 N 0.96723(19) 0.78790(9) 0.07167(16) 0.0262(8) Uani 1 1 d .
N49 N 1.28288(18) 0.77012(9) 0.46817(15) 0.0238(7) Uani 1 1 d .
N43 N 1.00199(18) 0.83831(9) 0.13731(15) 0.0227(7) Uani 1 1 d .
N9 N 0.7928(2) 1.03674(10) 0.36164(17) 0.0343(9) Uani 1 1 d .
N59 N 1.04427(19) 0.64271(10) 0.20765(16) 0.0288(8) Uani 1 1 d .
O35 O 0.5851(2) 0.94939(11) 0.09610(18) 0.0515(9) Uiso 1 1 d .
O34 O 0.7003(2) 0.96548(11) 0.19507(19) 0.0545(10) Uiso 1 1 d .
N14 N 0.85277(19) 0.79194(9) 0.30911(15) 0.0245(7) Uani 1 1 d .
N4 N 0.8632(2) 1.09719(10) 0.47635(17) 0.0320(8) Uani 1 1 d .
C18 C 0.7416(3) 0.95964(12) 0.4921(2) 0.0357(11) Uani 1 1 d .
H18A H 0.7410 0.9649 0.5327 0.043 Uiso 1 1 calc R
H18B H 0.6931 0.9507 0.4676 0.043 Uiso 1 1 calc R
N35 N 0.71729(19) 0.63183(10) 0.31489(15) 0.0260(8) Uani 1 1 d .
N26 N 0.4306(2) 0.74317(10) 0.31589(16) 0.0287(8) Uani 1 1 d .
O52 O 1.0605(3) 0.62969(14) -0.0795(2) 0.0782(14) Uiso 1 1 d .
N8 N 0.7551(2) 0.99148(10) 0.46557(18) 0.0359(9) Uani 1 1 d .
N1 N 1.1028(2) 1.11467(10) 0.55883(16) 0.0286(8) Uani 1 1 d .
N42 N 1.16213(18) 0.86259(9) 0.22355(15) 0.0243(7) Uani 1 1 d .
N53 N 1.25147(19) 0.66193(10) 0.39620(15) 0.0253(7) Uani 1 1 d .
C14 C 0.7844(3) 1.02049(12) 0.4982(2) 0.0345(10) Uani 1 1 d .
C63 C 1.0867(2) 0.63157(12) 0.17237(18) 0.0248(9) Uani 1 1 d .
H63 H 1.0817 0.6058 0.1637 0.030 Uiso 1 1 calc R
C6 C 0.9477(2) 1.12809(11) 0.4454(2) 0.0294(9) Uani 1 1 d .
H6 H 0.9456 1.1539 0.4379 0.035 Uiso 1 1 calc R
N7 N 0.7833(2) 1.04706(10) 0.45955(17) 0.0325(8) Uani 1 1 d .
C7 C 0.8708(2) 1.11133(12) 0.4223(2) 0.0306(10) Uani 1 1 d .
H7 H 0.8325 1.1291 0.4026 0.037 Uiso 1 1 calc R
C58 C 1.1344(2) 0.75806(11) 0.08342(17) 0.0244(9) Uani 1 1 d .
C66 C 1.2137(2) 0.62602(12) 0.24872(17) 0.0258(9) Uani 1 1 d .
H66A H 1.2631 0.6305 0.2486 0.031 Uiso 1 1 calc R
H66B H 1.2056 0.6003 0.2458 0.031 Uiso 1 1 calc R
C86 C 1.0900(2) 0.87771(10) 0.19731(17) 0.0200(8) Uani 1 1 d .
H86 H 1.0920 0.9038 0.1946 0.024 Uiso 1 1 calc R
C84 C 1.2168(2) 0.87601(11) 0.27735(18) 0.0242(9) Uani 1 1 d .
H84A H 1.2650 0.8728 0.2738 0.029 Uiso 1 1 calc R
H84B H 1.2090 0.9015 0.2801 0.029 Uiso 1 1 calc R
C83 C 1.0421(2) 0.87619(11) 0.28386(18) 0.0241(9) Uani 1 1 d .
H83A H 1.0559 0.9012 0.2908 0.029 Uiso 1 1 calc R
H83B H 0.9933 0.8736 0.2865 0.029 Uiso 1 1 calc R
C43 C 0.4438(2) 0.77806(12) 0.3218(2) 0.0270(9) Uani 1 1 d .
C11 C 0.8029(3) 1.00388(12) 0.3451(2) 0.0343(10) Uani 1 1 d .
C87 C 1.0606(2) 0.86053(11) 0.13401(18) 0.0220(8) Uani 1 1 d .
H87 H 1.0425 0.8786 0.1017 0.026 Uiso 1 1 calc R
C46 C 0.4068(2) 0.73213(12) 0.17070(18) 0.0264(9) Uani 1 1 d .
C30 C 0.7936(2) 0.78581(11) 0.16237(18) 0.0231(8) Uani 1 1 d .
H30A H 0.8352 0.7989 0.1586 0.028 Uiso 1 1 calc R
H30B H 0.7722 0.7717 0.1254 0.028 Uiso 1 1 calc R
C27 C 0.8768(2) 0.77110(11) 0.26881(18) 0.0234(8) Uani 1 1 d .
H27 H 0.9195 0.7819 0.2619 0.028 Uiso 1 1 calc R
C49 C 0.5798(2) 0.69635(12) 0.40648(18) 0.0243(9) Uani 1 1 d .
C67 C 1.0721(2) 0.65089(11) 0.35590(19) 0.0257(9) Uani 1 1 d .
C69 C 1.1956(2) 0.63851(11) 0.39977(17) 0.0235(8) Uani 1 1 d .
H69 H 1.2157 0.6200 0.4311 0.028 Uiso 1 1 calc R
C59 C 0.9492(2) 0.69478(11) 0.07919(18) 0.0246(9) Uani 1 1 d .
H59A H 0.9390 0.6815 0.0413 0.030 Uiso 1 1 calc R
H59B H 0.9041 0.6954 0.0886 0.030 Uiso 1 1 calc R
N11 N 0.7941(2) 0.93278(10) 0.49689(17) 0.0318(8) Uani 1 1 d .
C45 C 0.3765(2) 0.73429(12) 0.25773(18) 0.0254(9) Uani 1 1 d .
H45 H 0.3324 0.7232 0.2617 0.031 Uiso 1 1 calc R
C19 C 0.7849(2) 0.69524(12) 0.42034(18) 0.0255(9) Uani 1 1 d .
C50 C 0.4973(2) 0.66292(12) 0.33210(19) 0.0270(9) Uani 1 1 d .
H50 H 0.4579 0.6497 0.3404 0.032 Uiso 1 1 calc R
C90 C 1.1237(2) 0.82218(11) 0.07933(18) 0.0253(9) Uani 1 1 d .
H90A H 1.1744 0.8200 0.0811 0.030 Uiso 1 1 calc R
H90B H 1.0966 0.8352 0.0423 0.030 Uiso 1 1 calc R
C77 C 1.1251(2) 0.80229(11) 0.46317(18) 0.0247(9) Uani 1 1 d .
H77A H 1.0738 0.7991 0.4592 0.030 Uiso 1 1 calc R
H77B H 1.1504 0.8136 0.5024 0.030 Uiso 1 1 calc R
C24 C 0.8505(2) 0.67364(11) 0.26702(19) 0.0237(8) Uani 1 1 d .
H24A H 0.8347 0.6626 0.2268 0.028 Uiso 1 1 calc R
H24B H 0.9013 0.6666 0.2887 0.028 Uiso 1 1 calc R
C33 C 0.6893(2) 0.86487(11) 0.17480(17) 0.0229(8) Uani 1 1 d .
H33 H 0.6957 0.8876 0.1562 0.028 Uiso 1 1 calc R
C80 C 1.1922(2) 0.84427(11) 0.41836(18) 0.0227(8) Uani 1 1 d .
H80 H 1.2111 0.8588 0.4556 0.027 Uiso 1 1 calc R
C41 C 0.4065(2) 0.83177(11) 0.26211(19) 0.0257(9) Uani 1 1 d .
H41A H 0.3565 0.8398 0.2396 0.031 Uiso 1 1 calc R
H41B H 0.4222 0.8431 0.3021 0.031 Uiso 1 1 calc R
C61 C 0.9931(2) 0.66709(12) 0.17887(19) 0.0278(9) Uani 1 1 d .
C70 C 1.2614(2) 0.66011(12) 0.34179(18) 0.0249(9) Uani 1 1 d .
C54 C 0.6466(2) 0.61638(11) 0.3002(2) 0.0262(9) Uani 1 1 d .
H54A H 0.6496 0.5966 0.3280 0.031 Uiso 1 1 calc R
H54B H 0.6316 0.6067 0.2590 0.031 Uiso 1 1 calc R
C60 C 1.1176(2) 0.69461(11) 0.06272(18) 0.0248(9) Uani 1 1 d .
H60A H 1.0869 0.6834 0.0248 0.030 Uiso 1 1 calc R
H60B H 1.1672 0.6965 0.0615 0.030 Uiso 1 1 calc R
C1 C 1.1458(2) 1.11693(11) 0.5204(2) 0.0292(9) Uani 1 1 d .
H1 H 1.1633 1.1414 0.5188 0.035 Uiso 1 1 calc R
C76 C 1.3133(2) 0.74219(12) 0.44884(18) 0.0259(9) Uani 1 1 d .
C28 C 0.8059(2) 0.72719(11) 0.20847(17) 0.0219(8) Uani 1 1 d .
C25 C 0.8587(2) 0.77440(12) 0.36031(17) 0.0249(9) Uani 1 1 d .
C74 C 1.2338(2) 0.71893(11) 0.49315(17) 0.0223(8) Uani 1 1 d .
H74 H 1.2507 0.7081 0.5341 0.027 Uiso 1 1 calc R
C10 C 0.7973(3) 1.08324(12) 0.4797(2) 0.0339(10) Uani 1 1 d .
H10A H 0.7564 1.0980 0.4550 0.041 Uiso 1 1 calc R
H10B H 0.7991 1.0847 0.5218 0.041 Uiso 1 1 calc R
C9 C 0.8147(3) 1.06769(12) 0.3377(2) 0.0372(11) Uani 1 1 d .
H9A H 0.7735 1.0843 0.3246 0.045 Uiso 1 1 calc R
H9B H 0.8263 1.0611 0.3018 0.045 Uiso 1 1 calc R
C56 C 1.0172(2) 0.78005(11) 0.04121(17) 0.0226(8) Uani 1 1 d .
H56 H 1.0016 0.7911 0.0005 0.027 Uiso 1 1 calc R
C81 C 1.1662(2) 0.86752(11) 0.36155(17) 0.0227(8) Uani 1 1 d .
H81 H 1.1675 0.8930 0.3721 0.027 Uiso 1 1 calc R
C44 C 0.3601(2) 0.77038(11) 0.22567(19) 0.0250(9) Uani 1 1 d .
H44 H 0.3077 0.7768 0.2139 0.030 Uiso 1 1 calc R
C65 C 1.0390(2) 0.62247(12) 0.25713(18) 0.0272(9) Uani 1 1 d .
H65A H 0.9895 0.6251 0.2583 0.033 Uiso 1 1 calc R
H65B H 1.0462 0.5974 0.2500 0.033 Uiso 1 1 calc R
C89 C 0.9495(2) 0.82293(11) 0.08463(18) 0.0232(8) Uani 1 1 d .
H89A H 0.9019 0.8224 0.0900 0.028 Uiso 1 1 calc R
H89B H 0.9447 0.8381 0.0496 0.028 Uiso 1 1 calc R
C55 C 0.9398(2) 0.75829(12) 0.08826(18) 0.0253(9) Uani 1 1 d .
C64 C 1.1807(2) 0.66429(11) 0.15914(18) 0.0248(9) Uani 1 1 d .
C78 C 1.3013(2) 0.80555(11) 0.46020(18) 0.0243(9) Uani 1 1 d .
H78A H 1.3488 0.8057 0.4547 0.029 Uiso 1 1 calc R
H78B H 1.3067 0.8189 0.4973 0.029 Uiso 1 1 calc R
C3 C 1.0557(3) 1.11936(13) 0.4127(2) 0.0354(11) Uani 1 1 d .
H3A H 1.0604 1.1128 0.3739 0.043 Uiso 1 1 calc R
H3B H 1.0620 1.1451 0.4173 0.043 Uiso 1 1 calc R
C32 C 0.7604(2) 0.84357(11) 0.19758(17) 0.0217(8) Uani 1 1 d .
H32 H 0.8002 0.8554 0.1878 0.026 Uiso 1 1 calc R
C57 C 1.0153(2) 0.73955(11) 0.03707(17) 0.0235(8) Uani 1 1 d .
H57 H 0.9950 0.7314 -0.0056 0.028 Uiso 1 1 calc R
C8 C 0.9236(2) 1.10215(11) 0.5261(2) 0.0285(9) Uani 1 1 d .
C82 C 1.2664(2) 0.83494(11) 0.36174(18) 0.0244(9) Uani 1 1 d .
C62 C 1.0564(2) 0.65394(11) 0.11442(18) 0.0233(8) Uani 1 1 d .
H62 H 1.0335 0.6390 0.0781 0.028 Uiso 1 1 calc R
C79 C 1.0706(2) 0.83236(11) 0.36503(17) 0.0221(8) Uani 1 1 d .
C88 C 1.1805(2) 0.84339(11) 0.18221(18) 0.0238(9) Uani 1 1 d .
C39 C 0.4289(2) 0.84765(11) 0.16606(18) 0.0248(9) Uani 1 1 d .
H39 H 0.3834 0.8619 0.1510 0.030 Uiso 1 1 calc R
C85 C 0.9879(2) 0.84431(11) 0.18899(18) 0.0231(8) Uani 1 1 d .
C42 C 0.3664(2) 0.78992(12) 0.12449(18) 0.0268(9) Uani 1 1 d .
H42A H 0.3205 0.8022 0.1200 0.032 Uiso 1 1 calc R
H42B H 0.3591 0.7768 0.0869 0.032 Uiso 1 1 calc R
C20 C 0.7651(2) 0.63999(11) 0.37466(19) 0.0271(9) Uani 1 1 d .
H20 H 0.7802 0.6183 0.3997 0.033 Uiso 1 1 calc R
C75 C 1.2324(2) 0.75965(11) 0.49631(18) 0.0231(8) Uani 1 1 d .
H75 H 1.2474 0.7682 0.5387 0.028 Uiso 1 1 calc R
C31 C 0.7255(2) 0.85759(10) 0.27910(18) 0.0222(8) Uani 1 1 d .
O36 O 0.8349(4) 0.92410(18) 0.2346(3) 0.0415(16) Uiso 0.50 1 d P
C21 C 0.8300(2) 0.65767(11) 0.36417(18) 0.0243(9) Uani 1 1 d .
H21 H 0.8749 0.6431 0.3803 0.029 Uiso 1 1 calc R
C22 C 0.7411(2) 0.64474(11) 0.27138(19) 0.0246(9) Uani 1 1 d .
C73 C 1.1148(2) 0.73869(11) 0.44557(17) 0.0240(9) Uani 1 1 d .
C34 C 0.6721(2) 0.81111(11) 0.12535(18) 0.0233(9) Uani 1 1 d .
C37 C 0.5212(2) 0.85568(11) 0.25876(18) 0.0258(9) Uani 1 1 d .
C72 C 1.3042(2) 0.67810(11) 0.44834(18) 0.0239(9) Uani 1 1 d .
H72A H 1.3118 0.6626 0.4835 0.029 Uiso 1 1 calc R
H72B H 1.3509 0.6799 0.4416 0.029 Uiso 1 1 calc R
C47 C 0.4552(2) 0.71914(12) 0.36614(19) 0.0271(9) Uani 1 1 d .
H47A H 0.4726 0.7328 0.4039 0.033 Uiso 1 1 calc R
H47B H 0.4137 0.7047 0.3668 0.033 Uiso 1 1 calc R
C52 C 0.5390(2) 0.65284(11) 0.25287(18) 0.0254(9) Uani 1 1 d .
C29 C 0.8452(2) 0.82963(11) 0.30377(19) 0.0257(9) Uani 1 1 d .
H29A H 0.8515 0.8395 0.3438 0.031 Uiso 1 1 calc R
H29B H 0.8845 0.8391 0.2912 0.031 Uiso 1 1 calc R
C40 C 0.4700(2) 0.81443(11) 0.10161(18) 0.0257(9) Uani 1 1 d .
C35 C 0.6119(2) 0.88983(11) 0.2322(2) 0.0268(9) Uani 1 1 d .
H35A H 0.6035 0.9102 0.2047 0.032 Uiso 1 1 calc R
H35B H 0.6231 0.8990 0.2734 0.032 Uiso 1 1 calc R
C68 C 1.1655(2) 0.62236(11) 0.33560(18) 0.0241(9) Uani 1 1 d .
H68 H 1.1708 0.5963 0.3370 0.029 Uiso 1 1 calc R
C23 C 0.8949(2) 0.71522(11) 0.40431(18) 0.0260(9) Uani 1 1 d .
H23A H 0.9395 0.7022 0.4070 0.031 Uiso 1 1 calc R
H23B H 0.9043 0.7276 0.4429 0.031 Uiso 1 1 calc R
C36 C 0.5684(2) 0.85120(12) 0.09185(18) 0.0249(9) Uani 1 1 d .
H36A H 0.5575 0.8384 0.0535 0.030 Uiso 1 1 calc R
H36B H 0.5678 0.8766 0.0830 0.030 Uiso 1 1 calc R
C15 C 0.7589(3) 0.94446(11) 0.3541(2) 0.0322(10) Uani 1 1 d .
H15A H 0.7679 0.9405 0.3161 0.039 Uiso 1 1 calc R
H15B H 0.7088 0.9368 0.3479 0.039 Uiso 1 1 calc R
C5 C 0.9418(3) 1.08602(12) 0.3731(2) 0.0363(11) Uani 1 1 d .
C38 C 0.4931(2) 0.86679(11) 0.15598(18) 0.0232(8) Uani 1 1 d .
H38 H 0.4787 0.8905 0.1378 0.028 Uiso 1 1 calc R
C53 C 0.6900(2) 0.65943(13) 0.43704(19) 0.0283(9) Uani 1 1 d .
H53A H 0.6952 0.6345 0.4495 0.034 Uiso 1 1 calc R
H53B H 0.7040 0.6739 0.4739 0.034 Uiso 1 1 calc R
C13 C 0.7270(2) 0.99852(12) 0.4014(2) 0.0314(10) Uani 1 1 d .
H13 H 0.6736 0.9942 0.3838 0.038 Uiso 1 1 calc R
C26 C 0.8960(2) 0.73533(11) 0.30197(18) 0.0245(9) Uani 1 1 d .
H26 H 0.9479 0.7289 0.3109 0.029 Uiso 1 1 calc R
C16 C 0.8684(2) 0.90793(11) 0.39474(18) 0.0265(9) Uani 1 1 d .
C12 C 0.7454(2) 1.03756(12) 0.3975(2) 0.0317(10) Uani 1 1 d .
H12 H 0.7012 1.0522 0.3785 0.038 Uiso 1 1 calc R
C48 C 0.4144(2) 0.67657(12) 0.2250(2) 0.0302(10) Uani 1 1 d .
H48C H 0.4097 0.6669 0.1852 0.036 Uiso 1 1 calc R
H48D H 0.3750 0.6665 0.2368 0.036 Uiso 1 1 calc R
C71 C 1.1318(2) 0.67475(11) 0.45719(18) 0.0252(9) Uani 1 1 d .
H71A H 1.1607 0.6620 0.4941 0.030 Uiso 1 1 calc R
H71B H 1.0813 0.6760 0.4565 0.030 Uiso 1 1 calc R
C51 C 0.5704(2) 0.64329(11) 0.35608(19) 0.0261(9) Uani 1 1 d .
H51 H 0.5651 0.6196 0.3723 0.031 Uiso 1 1 calc R
C4 C 1.0380(2) 1.13478(12) 0.5515(2) 0.0311(10) Uani 1 1 d .
H4A H 1.0319 1.1367 0.5910 0.037 Uiso 1 1 calc R
H4B H 1.0447 1.1588 0.5385 0.037 Uiso 1 1 calc R
C2 C 1.1502(3) 1.07479(12) 0.4517(2) 0.0333(10) Uani 1 1 d .
C17 C 0.7907(2) 0.90841(11) 0.4499(2) 0.0278(9) Uani 1 1 d .
H17 H 0.7432 0.8958 0.4351 0.033 Uiso 1 1 calc R
O57 O 0.4310(4) 0.0561(2) 0.6482(3) 0.0446(17) Uiso 0.50 1 d P
O55 O 0.6898(4) 0.0538(2) 0.6102(4) 0.0508(19) Uiso 0.50 1 d P
O39 O 1.2414(4) 0.8858(2) 0.0765(3) 0.0473(18) Uiso 0.50 1 d P
O61 O 0.0109(5) 0.0307(2) 0.6387(4) 0.058(2) Uiso 0.50 1 d P
O58 O 0.1265(5) 0.0894(2) 0.2510(4) 0.058(2) Uiso 0.50 1 d P
O54 O 0.8372(4) 0.0379(2) 0.6843(3) 0.0465(17) Uiso 0.50 1 d P
O59 O 0.0042(4) 0.07291(19) 0.2447(3) 0.0418(16) Uiso 0.50 1 d P
O41 O 1.2980(4) 0.9146(2) 0.1857(4) 0.0533(19) Uiso 0.50 1 d P
O56 O 0.4444(5) 0.0441(2) 0.6855(4) 0.058(2) Uiso 0.50 1 d P
O44 O 1.3594(6) 0.5886(3) 0.3582(5) 0.073(3) Uiso 0.50 1 d P
O33 O 0.7577(5) 1.0386(3) 0.1809(4) 0.070(2) Uiso 0.50 1 d P
O46 O 1.1692(4) 0.57748(18) 0.1022(3) 0.0370(16) Uiso 0.50 1 d P
O37 O 0.9163(5) 0.9108(3) 0.1015(4) 0.149(3) Uiso 1 1 d .
O62 O 0.0590(6) 0.0551(3) 0.7986(5) 0.074(3) Uiso 0.50 1 d P
O45 O 1.2747(6) 0.5490(3) 0.1851(5) 0.077(3) Uiso 0.50 1 d P
O63 O 0.8323(6) 0.0497(3) 0.0877(5) 0.086(3) Uiso 0.50 1 d P

loop_
_atom_site_aniso_label
_atom_site_aniso_U_11
_atom_site_aniso_U_22
_atom_site_aniso_U_33
_atom_site_aniso_U_23
_atom_site_aniso_U_13
_atom_site_aniso_U_12
Cl1 0.0502(8) 0.0687(9) 0.0378(7) 0.0054(6) 0.0164(6) 0.0023(7)
Cl3 0.0550(10) 0.0824(13) 0.0952(14) 0.0105(11) 0.0138(10) 0.0228(9)
Cl2 0.0611(9) 0.0701(10) 0.0334(6) -0.0104(6) 0.0155(6) 0.0007(7)
O2 0.061(2) 0.046(2) 0.0342(18) -0.0069(16) 0.0223(18) -0.0102(18)
O1 0.064(2) 0.046(2) 0.0299(17) -0.0076(15) 0.0212(17) -0.0037(18)
O18 0.0275(16) 0.0416(18) 0.0203(14) -0.0022(13) 0.0090(13) -0.0001(13)
O25 0.0249(16) 0.0409(18) 0.0370(17) -0.0040(14) 0.0171(14) -0.0008(13)
O6 0.045(2) 0.0406(19) 0.0249(15) 0.0024(14) 0.0144(15) 0.0008(15)
O4 0.078(3) 0.041(2) 0.048(2) -0.0119(17) 0.036(2) -0.0122(19)
O14 0.0244(16) 0.063(2) 0.0246(16) -0.0053(15) 0.0064(14) -0.0118(15)
O24 0.0163(15) 0.059(2) 0.0329(17) -0.0070(15) 0.0054(13) 0.0016(14)
O5 0.076(3) 0.039(2) 0.0340(19) -0.0083(15) 0.0221(19) -0.0090(19)
O22 0.0337(18) 0.060(2) 0.0324(17) 0.0067(16) 0.0191(15) 0.0109(16)
O11 0.0203(14) 0.0349(16) 0.0215(14) -0.0062(13) 0.0048(12) -0.0014(12)
O10 0.0309(17) 0.0366(17) 0.0218(14) -0.0047(13) 0.0066(13) 0.0014(13)
O9 0.0253(15) 0.0301(16) 0.0232(14) -0.0061(12) 0.0028(13) 0.0004(12)
O3 0.0396(19) 0.0412(18) 0.0271(16) -0.0048(14) 0.0131(14) -0.0030(15)
O20 0.0286(17) 0.0398(18) 0.0448(19) -0.0028(15) 0.0243(16) 0.0019(14)
O21 0.0194(15) 0.0496(19) 0.0272(15) 0.0016(14) 0.0094(13) -0.0021(13)
O23 0.0320(18) 0.052(2) 0.0257(16) -0.0022(14) 0.0091(14) -0.0138(15)
O8 0.0405(19) 0.0401(19) 0.0401(18) -0.0164(16) 0.0184(16) -0.0021(15)
O28 0.0168(14) 0.0346(16) 0.0254(14) -0.0015(12) 0.0059(12) -0.0009(12)
O27 0.0230(16) 0.0476(19) 0.0239(15) 0.0008(13) 0.0098(13) 0.0060(14)
O19 0.0167(15) 0.0401(18) 0.0327(16) -0.0044(14) 0.0035(13) 0.0041(13)
O12 0.0273(16) 0.0329(16) 0.0239(15) -0.0050(12) 0.0076(13) -0.0032(13)
O7 0.0297(16) 0.0348(17) 0.0199(15) -0.0054(12) 0.0031(13) -0.0021(13)
O30 0.0220(15) 0.0461(19) 0.0224(14) -0.0017(13) 0.0092(13) -0.0061(13)
O17 0.0329(17) 0.0382(18) 0.0245(16) -0.0055(13) 0.0075(14) 0.0018(14)
O16 0.0242(15) 0.0403(18) 0.0244(15) -0.0095(13) 0.0048(13) 0.0012(13)
O13 0.0287(16) 0.0364(17) 0.0291(16) -0.0105(14) 0.0075(13) 0.0005(13)
O29 0.0194(15) 0.0436(19) 0.0313(16) -0.0093(14) 0.0014(13) 0.0075(13)
O26 0.0172(15) 0.0386(18) 0.0404(18) -0.0022(14) 0.0041(14) -0.0003(13)
O15 0.045(2) 0.0400(18) 0.0254(16) -0.0016(14) 0.0109(15) 0.0067(15)
N28 0.0230(18) 0.0295(19) 0.0262(18) -0.0018(15) 0.0051(15) 0.0019(15)
N10 0.042(2) 0.0253(19) 0.0308(19) -0.0013(16) 0.0131(18) -0.0024(16)
N25 0.0198(17) 0.0324(19) 0.0220(17) -0.0034(15) 0.0065(14) 0.0022(14)
N20 0.0196(17) 0.0307(19) 0.0241(17) -0.0031(15) 0.0046(15) -0.0005(14)
N17 0.0176(17) 0.0311(19) 0.0235(17) -0.0016(15) 0.0037(14) 0.0009(14)
N30 0.0188(17) 0.037(2) 0.0221(17) 0.0019(15) 0.0076(14) 0.0021(15)
N24 0.0258(19) 0.0315(19) 0.0261(18) -0.0043(15) 0.0086(16) -0.0037(15)
N22 0.0145(16) 0.037(2) 0.0211(17) -0.0045(15) 0.0045(14) -0.0020(14)
N38 0.0137(16) 0.0339(19) 0.0199(16) -0.0030(14) 0.0044(13) 0.0005(14)
N34 0.0204(17) 0.0311(19) 0.0211(16) -0.0022(14) 0.0081(14) 0.0012(14)
N15 0.0204(17) 0.0292(19) 0.0233(17) -0.0016(15) 0.0048(15) -0.0013(14)
N13 0.0178(17) 0.0326(19) 0.0194(16) 0.0004(14) 0.0022(14) 0.0031(14)
N39 0.0230(18) 0.034(2) 0.0257(17) 0.0010(15) 0.0118(15) 0.0040(15)
N21 0.0210(18) 0.035(2) 0.0250(18) -0.0028(15) 0.0033(15) -0.0053(15)
N58 0.0192(17) 0.038(2) 0.0246(17) 0.0047(15) 0.0108(15) 0.0029(15)
N6 0.034(2) 0.030(2) 0.0298(19) -0.0024(16) 0.0045(17) -0.0061(16)
N36 0.0225(18) 0.0323(19) 0.0172(16) -0.0007(14) 0.0039(14) -0.0010(15)
N18 0.0217(18) 0.0282(18) 0.0225(17) -0.0011(14) 0.0066(15) 0.0021(14)
N12 0.0285(19) 0.0245(18) 0.0257(18) 0.0009(15) 0.0081(16) 0.0008(15)
N47 0.0158(16) 0.0306(18) 0.0198(16) -0.0022(14) 0.0052(14) -0.0015(14)
N16 0.0196(17) 0.0275(18) 0.0177(16) -0.0025(14) 0.0029(14) 0.0023(14)
N23 0.0194(17) 0.034(2) 0.0281(18) -0.0040(15) 0.0101(15) 0.0002(15)
N2 0.042(2) 0.0288(19) 0.0236(18) 0.0011(15) 0.0114(17) 0.0009(17)
N41 0.0142(16) 0.035(2) 0.0234(17) -0.0059(15) 0.0059(14) 0.0014(14)
N31 0.0214(18) 0.0318(19) 0.0242(18) 0.0002(15) 0.0024(15) 0.0019(15)
N44 0.0190(17) 0.0337(19) 0.0190(16) -0.0015(14) 0.0054(14) -0.0038(14)
N50 0.0178(17) 0.0318(19) 0.0292(18) -0.0066(15) 0.0085(15) -0.0023(14)
N57 0.0175(17) 0.042(2) 0.0149(16) 0.0020(15) 0.0007(14) -0.0034(15)
N37 0.0192(17) 0.0301(19) 0.0263(17) -0.0021(15) 0.0073(15) 0.0020(14)
N46 0.0164(17) 0.0308(19) 0.0209(16) -0.0020(14) 0.0049(14) 0.0005(14)
N60 0.0194(17) 0.036(2) 0.0187(16) 0.0006(14) 0.0057(14) 0.0017(15)
N33 0.0234(18) 0.0317(19) 0.0228(17) -0.0003(15) 0.0066(15) 0.0018(15)
N48 0.0176(17) 0.0344(19) 0.0215(17) 0.0018(15) 0.0068(14) -0.0028(14)
N45 0.0170(17) 0.0350(19) 0.0209(16) 0.0006(15) 0.0063(14) 0.0004(14)
N52 0.0194(17) 0.0305(19) 0.0188(16) -0.0009(14) 0.0059(14) -0.0013(14)
N27 0.0286(19) 0.0290(19) 0.0213(17) -0.0010(14) 0.0054(15) 0.0001(15)
N51 0.0144(16) 0.0285(18) 0.0248(17) -0.0021(14) 0.0041(14) 0.0005(14)
N19 0.0190(17) 0.0307(19) 0.0214(17) -0.0007(14) 0.0075(14) -0.0008(14)
N56 0.0158(17) 0.041(2) 0.0235(17) -0.0048(16) 0.0057(14) -0.0025(15)
N29 0.0198(17) 0.0318(19) 0.0229(17) 0.0016(14) 0.0085(15) 0.0045(14)
N54 0.0216(18) 0.043(2) 0.0178(16) -0.0052(15) 0.0088(15) -0.0044(16)
N32 0.0249(19) 0.0302(19) 0.0240(17) -0.0025(15) 0.0067(15) 0.0037(15)
N3 0.028(2) 0.035(2) 0.0246(18) -0.0061(15) 0.0073(16) -0.0010(16)
N5 0.040(2) 0.037(2) 0.0233(18) 0.0006(16) 0.0121(17) -0.0085(17)
N55 0.0213(18) 0.035(2) 0.0225(17) -0.0038(15) 0.0075(15) 0.0022(15)
N40 0.0231(18) 0.0325(19) 0.0284(18) -0.0023(15) 0.0157(15) -0.0002(15)
N49 0.0172(17) 0.0321(19) 0.0233(17) -0.0010(15) 0.0084(14) 0.0021(14)
N43 0.0157(16) 0.0330(19) 0.0181(16) -0.0007(14) 0.0044(14) -0.0005(14)
N9 0.043(2) 0.0263(19) 0.033(2) -0.0029(16) 0.0127(18) -0.0082(17)
N59 0.0202(18) 0.044(2) 0.0230(17) 0.0044(16) 0.0079(15) 0.0023(16)
N14 0.0229(18) 0.0268(18) 0.0217(17) -0.0033(14) 0.0049(14) 0.0000(14)
N4 0.030(2) 0.032(2) 0.0304(19) -0.0003(16) 0.0064(17) -0.0041(16)
C18 0.042(3) 0.032(2) 0.041(3) 0.000(2) 0.025(2) 0.003(2)
N35 0.0230(18) 0.0322(19) 0.0233(17) -0.0029(15) 0.0085(15) -0.0014(15)
N26 0.0266(19) 0.033(2) 0.0219(17) -0.0025(15) 0.0032(15) 0.0031(15)
N8 0.043(2) 0.029(2) 0.037(2) -0.0035(17) 0.0162(19) -0.0063(17)
N1 0.029(2) 0.032(2) 0.0262(18) 0.0015(15) 0.0118(16) 0.0023(16)
N42 0.0189(17) 0.0333(19) 0.0190(16) -0.0021(14) 0.0044(14) -0.0005(14)
N53 0.0214(18) 0.036(2) 0.0179(16) -0.0024(14) 0.0058(14) -0.0010(15)
C14 0.039(3) 0.032(2) 0.037(3) -0.004(2) 0.019(2) 0.003(2)
C63 0.020(2) 0.032(2) 0.0200(19) -0.0024(17) 0.0040(17) -0.0024(17)
C6 0.031(2) 0.024(2) 0.030(2) 0.0056(18) 0.0060(19) 0.0020(18)
N7 0.036(2) 0.0249(19) 0.034(2) -0.0036(16) 0.0096(18) -0.0018(16)
C7 0.029(2) 0.026(2) 0.031(2) 0.0007(18) 0.0042(19) -0.0022(18)
C58 0.021(2) 0.035(2) 0.0157(18) -0.0038(17) 0.0048(16) 0.0011(17)
C66 0.022(2) 0.037(2) 0.0178(19) -0.0039(17) 0.0069(17) 0.0051(18)
C86 0.0176(19) 0.0228(19) 0.0202(19) -0.0001(16) 0.0074(16) -0.0002(15)
C84 0.0120(18) 0.033(2) 0.027(2) -0.0020(17) 0.0050(17) -0.0065(16)
C83 0.021(2) 0.031(2) 0.0205(19) -0.0031(17) 0.0066(17) 0.0009(17)
C43 0.0146(19) 0.037(2) 0.032(2) -0.0043(19) 0.0111(18) 0.0027(17)
C11 0.043(3) 0.033(2) 0.026(2) -0.0029(19) 0.012(2) -0.005(2)
C87 0.0167(19) 0.028(2) 0.0212(19) -0.0003(16) 0.0061(16) 0.0016(16)
C46 0.018(2) 0.036(2) 0.0196(19) -0.0043(18) -0.0016(17) 0.0008(17)
C30 0.020(2) 0.031(2) 0.0202(19) 0.0013(17) 0.0094(16) 0.0039(17)
C27 0.0160(19) 0.030(2) 0.0229(19) -0.0016(17) 0.0050(17) -0.0008(16)
C49 0.019(2) 0.038(2) 0.0190(19) 0.0071(18) 0.0106(17) 0.0009(17)
C67 0.020(2) 0.032(2) 0.024(2) 0.0028(17) 0.0072(17) -0.0010(17)
C69 0.022(2) 0.029(2) 0.0166(18) 0.0022(16) 0.0034(16) 0.0016(17)
C59 0.0144(19) 0.035(2) 0.022(2) 0.0010(17) 0.0037(16) 0.0006(17)
N11 0.034(2) 0.0282(19) 0.035(2) -0.0068(16) 0.0153(18) -0.0016(16)
C45 0.017(2) 0.034(2) 0.024(2) -0.0015(18) 0.0050(17) 0.0001(17)
C19 0.021(2) 0.034(2) 0.0200(19) -0.0001(18) 0.0058(17) 0.0026(17)
C50 0.015(2) 0.034(2) 0.030(2) 0.0035(18) 0.0060(18) 0.0008(17)
C90 0.023(2) 0.035(2) 0.0200(19) 0.0000(17) 0.0097(17) -0.0023(17)
C77 0.020(2) 0.035(2) 0.0223(19) -0.0003(17) 0.0113(17) 0.0042(17)
C24 0.023(2) 0.025(2) 0.025(2) -0.0016(17) 0.0105(17) 0.0059(16)
C33 0.021(2) 0.029(2) 0.0197(19) 0.0012(16) 0.0082(17) -0.0016(17)
C80 0.019(2) 0.026(2) 0.0214(19) -0.0056(16) 0.0058(16) -0.0044(16)
C41 0.018(2) 0.031(2) 0.028(2) -0.0041(18) 0.0083(17) -0.0016(17)
C61 0.022(2) 0.037(2) 0.025(2) -0.0001(18) 0.0084(18) -0.0001(18)
C70 0.018(2) 0.038(2) 0.0170(18) 0.0027(17) 0.0040(16) 0.0010(17)
C54 0.020(2) 0.026(2) 0.032(2) -0.0027(18) 0.0087(18) -0.0002(16)
C60 0.026(2) 0.029(2) 0.0218(19) 0.0018(17) 0.0110(17) 0.0036(17)
C1 0.033(2) 0.023(2) 0.034(2) 0.0002(18) 0.014(2) -0.0048(18)
C76 0.019(2) 0.036(2) 0.0186(19) -0.0017(17) 0.0013(17) -0.0011(17)
C28 0.020(2) 0.028(2) 0.0199(19) 0.0002(16) 0.0098(17) 0.0020(16)
C25 0.0150(19) 0.037(2) 0.0167(18) -0.0034(17) -0.0026(16) -0.0027(17)
C74 0.020(2) 0.031(2) 0.0141(17) -0.0008(16) 0.0037(16) 0.0030(16)
C10 0.030(2) 0.026(2) 0.045(3) -0.012(2) 0.013(2) -0.0035(18)
C9 0.050(3) 0.030(2) 0.025(2) 0.0009(19) 0.004(2) -0.009(2)
C56 0.0173(19) 0.035(2) 0.0152(18) -0.0026(16) 0.0055(16) 0.0019(17)
C81 0.0167(19) 0.030(2) 0.0209(19) -0.0046(17) 0.0063(16) -0.0028(16)
C44 0.018(2) 0.029(2) 0.030(2) -0.0033(18) 0.0097(18) -0.0009(16)
C65 0.021(2) 0.040(2) 0.0187(19) 0.0012(18) 0.0051(17) -0.0043(18)
C89 0.0137(19) 0.033(2) 0.0199(19) -0.0026(17) 0.0026(16) 0.0028(16)
C55 0.0149(19) 0.039(2) 0.0188(19) -0.0047(17) 0.0020(17) 0.0010(17)
C64 0.023(2) 0.032(2) 0.0207(19) -0.0050(17) 0.0092(17) 0.0026(17)
C78 0.0151(19) 0.036(2) 0.0191(19) -0.0032(17) 0.0022(16) -0.0020(17)
C3 0.043(3) 0.039(3) 0.025(2) 0.0059(19) 0.014(2) -0.004(2)
C32 0.0172(19) 0.026(2) 0.0206(19) -0.0006(16) 0.0055(16) -0.0030(16)
C57 0.021(2) 0.032(2) 0.0169(18) 0.0002(16) 0.0054(16) 0.0013(17)
C8 0.030(2) 0.023(2) 0.031(2) -0.0047(18) 0.0092(19) 0.0023(17)
C82 0.0157(19) 0.035(2) 0.0210(19) -0.0061(17) 0.0044(17) -0.0054(17)
C62 0.0169(19) 0.031(2) 0.0186(19) -0.0039(16) 0.0022(16) -0.0016(16)
C79 0.019(2) 0.030(2) 0.0167(18) -0.0048(16) 0.0043(16) 0.0035(16)
C88 0.018(2) 0.025(2) 0.024(2) -0.0020(16) 0.0021(17) 0.0001(16)
C39 0.022(2) 0.028(2) 0.023(2) 0.0013(17) 0.0055(17) 0.0021(17)
C85 0.018(2) 0.027(2) 0.0207(19) 0.0026(16) 0.0023(17) 0.0015(16)
C42 0.020(2) 0.033(2) 0.0212(19) -0.0034(17) -0.0006(17) -0.0011(17)
C20 0.023(2) 0.029(2) 0.029(2) 0.0032(18) 0.0083(18) 0.0053(17)
C75 0.019(2) 0.031(2) 0.0175(18) -0.0011(16) 0.0034(16) 0.0003(16)
C31 0.022(2) 0.022(2) 0.022(2) -0.0038(16) 0.0065(17) -0.0053(16)
C21 0.024(2) 0.030(2) 0.0182(19) 0.0026(16) 0.0058(17) 0.0052(17)
C22 0.021(2) 0.023(2) 0.030(2) -0.0033(17) 0.0097(18) 0.0021(16)
C73 0.019(2) 0.034(2) 0.0170(18) -0.0007(16) 0.0043(16) 0.0012(17)
C34 0.020(2) 0.032(2) 0.0207(19) 0.0031(17) 0.0107(17) 0.0014(17)
C37 0.021(2) 0.032(2) 0.023(2) -0.0044(17) 0.0063(18) 0.0009(17)
C72 0.0150(19) 0.034(2) 0.0196(19) -0.0038(17) 0.0025(16) 0.0058(16)
C47 0.020(2) 0.037(2) 0.025(2) 0.0041(18) 0.0090(17) 0.0039(18)
C52 0.023(2) 0.025(2) 0.023(2) -0.0061(17) 0.0014(17) -0.0029(17)
C29 0.019(2) 0.026(2) 0.027(2) -0.0042(17) 0.0014(17) -0.0020(16)
C40 0.018(2) 0.031(2) 0.022(2) -0.0002(18) 0.0000(17) 0.0049(17)
C35 0.018(2) 0.028(2) 0.034(2) -0.0081(18) 0.0084(18) -0.0019(16)
C68 0.020(2) 0.030(2) 0.0194(19) 0.0021(17) 0.0022(17) -0.0009(17)
C23 0.026(2) 0.029(2) 0.0195(19) -0.0013(17) 0.0045(17) -0.0018(17)
C36 0.019(2) 0.036(2) 0.0188(19) 0.0031(17) 0.0051(17) 0.0038(17)
C15 0.038(3) 0.025(2) 0.026(2) -0.0017(18) 0.002(2) 0.0015(19)
C5 0.051(3) 0.030(2) 0.025(2) 0.0043(19) 0.010(2) -0.006(2)
C38 0.0159(19) 0.026(2) 0.026(2) -0.0010(17) 0.0049(17) -0.0008(16)
C53 0.020(2) 0.040(3) 0.023(2) 0.0043(18) 0.0058(17) 0.0035(18)
C13 0.027(2) 0.028(2) 0.038(2) -0.0024(19) 0.009(2) 0.0001(18)
C26 0.017(2) 0.032(2) 0.0218(19) -0.0034(17) 0.0032(17) 0.0017(16)
C16 0.028(2) 0.026(2) 0.021(2) -0.0062(17) 0.0046(18) -0.0058(17)
C12 0.026(2) 0.027(2) 0.036(2) -0.0011(19) 0.003(2) 0.0040(18)
C48 0.024(2) 0.030(2) 0.031(2) 0.0004(19) 0.0015(19) -0.0001(18)
C71 0.022(2) 0.033(2) 0.022(2) -0.0015(17) 0.0101(17) -0.0005(17)
C51 0.025(2) 0.030(2) 0.026(2) 0.0062(17) 0.0117(18) 0.0029(17)
C4 0.032(2) 0.031(2) 0.029(2) -0.0086(19) 0.008(2) 0.0006(19)
C2 0.039(3) 0.034(2) 0.029(2) 0.0017(19) 0.014(2) -0.010(2)
C17 0.030(2) 0.024(2) 0.031(2) -0.0038(18) 0.0124(19) -0.0067(17)

loop_
_atom_type_symbol
_atom_type_description
_atom_type_scat_dispersion_real
_atom_type_scat_dispersion_imag
_atom_type_scat_source
C C 0.0033 0.0016 'International Tables Vol C Tables 4.2.6.8 and 6.1.1.4'
H H 0.0000 0.0000 'International Tables Vol C Tables 4.2.6.8 and 6.1.1.4'
N N 0.0061 0.0033 'International Tables Vol C Tables 4.2.6.8 and 6.1.1.4'
O O 0.0106 0.0060 'International Tables Vol C Tables 4.2.6.8 and 6.1.1.4'
Cl Cl 0.1484 0.1585 'International Tables Vol C Tables 4.2.6.8 and 6.1.1.4'

loop_
_geom_angle_atom_site_label_1
_geom_angle_atom_site_label_2
_geom_angle_atom_site_label_3
_geom_angle
_geom_angle_site_symmetry_1
_geom_angle_site_symmetry_3
H48A O48 H48B 103.3 . .
C46 N28 C48 122.2(4) . .
C46 N28 C45 113.2(3) . .
C48 N28 C45 122.8(4) . .
C11 N10 C13 113.5(4) . .
C11 N10 C15 122.8(4) . .
C13 N10 C15 123.4(4) . .
C43 N25 C44 112.6(4) . .
C43 N25 C41 122.8(4) . .
C44 N25 C41 124.4(3) . .
C34 N20 C36 122.3(4) . .
C34 N20 C33 112.3(3) . .
C36 N20 C33 124.8(4) . .
C31 N17 C29 122.9(4) . .
C31 N17 C32 112.3(3) . .
C29 N17 C32 123.7(3) . .
C49 N30 C51 112.3(3) . .
C49 N30 C53 123.5(4) . .
C51 N30 C53 124.0(4) . .
C40 N24 C39 112.4(3) . .
C40 N24 C42 122.9(4) . .
C39 N24 C42 124.2(3) . .
C37 N22 C41 123.8(3) . .
C37 N22 C39 112.3(3) . .
C41 N22 C39 123.2(3) . .
C58 N38 C90 122.0(3) . .
C58 N38 C56 111.9(3) . .
C90 N38 C56 122.3(3) . .
C19 N34 C23 122.4(4) . .
C19 N34 C21 112.9(3) . .
C23 N34 C21 124.6(3) . .
C28 N15 C26 112.7(3) . .
C28 N15 C24 122.5(3) . .
C26 N15 C24 124.0(3) . .
C25 N13 C26 112.4(3) . .
C25 N13 C23 124.2(3) . .
C26 N13 C23 122.9(3) . .
C55 N39 C59 122.1(4) . .
C55 N39 C57 112.6(4) . .
C59 N39 C57 125.1(3) . .
C37 N21 C38 112.9(3) . .
C37 N21 C35 121.5(4) . .
C38 N21 C35 124.3(4) . .
C64 N58 C60 124.5(4) . .
C64 N58 C62 113.1(3) . .
C60 N58 C62 122.4(3) . .
C5 N6 C9 122.4(4) . .
C5 N6 C7 112.0(4) . .
C9 N6 C7 123.3(4) . .
C22 N36 C24 122.4(3) . .
C22 N36 C21 112.5(3) . .
C24 N36 C21 124.1(3) . .
C31 N18 C35 122.9(3) . .
C31 N18 C33 112.8(3) . .
C35 N18 C33 124.0(3) . .
C16 N12 C15 122.6(4) . .
C16 N12 C17 112.5(3) . .
C15 N12 C17 122.9(4) . .
C79 N47 C83 122.1(3) . .
C79 N47 C81 111.9(3) . .
C83 N47 C81 121.2(3) . .
C28 N16 C27 112.1(3) . .
C28 N16 C30 122.4(3) . .
C27 N16 C30 123.9(3) . .
C40 N23 C38 113.5(3) . .
C40 N23 C36 122.7(4) . .
C38 N23 C36 123.8(4) . .
C2 N2 C1 111.9(4) . .
C2 N2 C3 122.6(4) . .
C1 N2 C3 124.1(4) . .
C88 N41 C90 122.0(3) . .
C88 N41 C87 112.7(3) . .
C90 N41 C87 125.1(3) . .
C52 N31 C50 112.5(3) . .
C52 N31 C48 123.5(4) . .
C50 N31 C48 123.4(4) . .
C85 N44 C86 113.3(3) . .
C85 N44 C83 122.4(3) . .
C86 N44 C83 124.1(3) . .
C76 N50 C72 122.1(4) . .
C76 N50 C74 113.3(3) . .
C72 N50 C74 124.6(3) . .
C64 N57 C66 123.8(4) . .
C64 N57 C63 112.6(3) . .
C66 N57 C63 122.3(3) . .
C58 N37 C60 123.0(3) . .
C58 N37 C57 111.7(3) . .
C60 N37 C57 124.1(3) . .
C82 N46 C78 121.8(3) . .
C82 N46 C80 111.5(3) . .
C78 N46 C80 120.3(3) . .
C61 N60 C62 112.3(3) . .
C61 N60 C59 121.2(3) . .
C62 N60 C59 121.5(3) . .
C19 N33 C53 121.1(4) . .
C19 N33 C20 111.8(3) . .
C53 N33 C20 123.0(4) . .
C79 N48 C80 112.6(3) . .
C79 N48 C77 123.9(3) . .
C80 N48 C77 123.5(3) . .
C82 N45 C84 123.3(3) . .
C82 N45 C81 112.6(3) . .
C84 N45 C81 124.1(3) . .
C73 N52 C74 113.4(3) . .
C73 N52 C71 121.4(3) . .
C74 N52 C71 122.9(3) . .
C46 N27 C42 123.2(4) . .
C46 N27 C44 112.0(3) . .
C42 N27 C44 123.9(4) . .
C73 N51 C75 112.9(3) . .
C73 N51 C77 120.9(3) . .
C75 N51 C77 123.7(3) . .
C34 N19 C30 121.7(3) . .
C34 N19 C32 111.9(3) . .
C30 N19 C32 122.3(3) . .
C67 N56 C65 123.2(4) . .
C67 N56 C68 112.5(3) . .
C65 N56 C68 124.2(3) . .
C49 N29 C47 122.6(4) . .
C49 N29 C50 111.4(3) . .
C47 N29 C50 121.6(3) . .
C70 N54 C68 112.6(3) . .
C70 N54 C66 120.7(3) . .
C68 N54 C66 124.6(4) . .
C52 N32 C54 121.4(4) . .
C52 N32 C51 112.0(3) . .
C54 N32 C51 122.4(3) . .
C8 N3 C4 122.4(4) . .
C8 N3 C6 113.5(4) . .
C4 N3 C6 123.3(4) . .
C5 N5 C6 113.9(4) . .
C5 N5 C3 122.7(4) . .
C6 N5 C3 123.1(4) . .
C67 N55 C69 113.0(3) . .
C67 N55 C71 121.8(4) . .
C69 N55 C71 125.2(3) . .
C55 N40 C89 123.6(3) . .
C55 N40 C56 112.4(3) . .
C89 N40 C56 124.0(3) . .
C76 N49 C78 121.8(3) . .
C76 N49 C75 113.2(3) . .
C78 N49 C75 125.0(3) . .
C85 N43 C89 122.5(3) . .
C85 N43 C87 111.4(3) . .
C89 N43 C87 122.1(3) . .
C11 N9 C9 123.4(4) . .
C11 N9 C12 112.2(4) . .
C9 N9 C12 123.5(4) . .
C61 N59 C63 112.7(3) . .
C61 N59 C65 121.4(4) . .
C63 N59 C65 122.7(4) . .
C25 N14 C27 112.2(3) . .
C25 N14 C29 122.8(3) . .
C27 N14 C29 122.4(3) . .
C8 N4 C10 122.4(4) . .
C8 N4 C7 112.8(4) . .
C10 N4 C7 124.4(4) . .
N11 C18 N8 113.6(4) . .
N11 C18 H18A 108.8 . .
N8 C18 H18A 108.8 . .
N11 C18 H18B 108.8 . .
N8 C18 H18B 108.8 . .
H18A C18 H18B 107.7 . .
C22 N35 C20 112.9(3) . .
C22 N35 C54 121.5(3) . .
C20 N35 C54 125.0(3) . .
C43 N26 C47 122.7(4) . .
C43 N26 C45 112.1(4) . .
C47 N26 C45 123.9(4) . .
C14 N8 C18 123.0(4) . .
C14 N8 C13 112.3(4) . .
C18 N8 C13 123.8(4) . .
C16 N1 C4 122.4(4) 3_776 .
C16 N1 C1 112.3(4) 3_776 .
C4 N1 C1 125.3(4) . .
C88 N42 C84 121.4(3) . .
C88 N42 C86 111.5(3) . .
C84 N42 C86 123.5(3) . .
C70 N53 C69 112.7(3) . .
C70 N53 C72 122.1(4) . .
C69 N53 C72 123.2(3) . .
O5 C14 N8 125.5(5) . .
O5 C14 N7 126.1(4) . .
N8 C14 N7 108.4(4) . .
N59 C63 N57 113.7(3) . .
N59 C63 C62 103.5(3) . .
N57 C63 C62 102.7(3) . .
N59 C63 H63 112.1 . .
N57 C63 H63 112.1 . .
C62 C63 H63 112.1 . .
N5 C6 N3 116.0(4) . .
N5 C6 C7 102.5(4) . .
N3 C6 C7 102.6(4) . .
N5 C6 H6 111.7 . .
N3 C6 H6 111.7 . .
C7 C6 H6 111.7 . .
C14 N7 C12 112.5(4) . .
C14 N7 C10 121.7(4) . .
C12 N7 C10 123.0(4) . .
N4 C7 N6 114.5(4) . .
N4 C7 C6 103.3(3) . .
N6 C7 C6 103.0(4) . .
N4 C7 H7 111.8 . .
N6 C7 H7 111.8 . .
C6 C7 H7 111.8 . .
O19 C58 N38 125.4(4) . .
O19 C58 N37 125.5(4) . .
N38 C58 N37 109.1(3) . .
N57 C66 N54 113.5(3) . .
N57 C66 H66A 108.9 . .
N54 C66 H66A 108.9 . .
N57 C66 H66B 108.9 . .
N54 C66 H66B 108.9 . .
H66A C66 H66B 107.7 . .
N44 C86 N42 115.7(3) . .
N44 C86 C87 102.8(3) . .
N42 C86 C87 103.0(3) . .
N44 C86 H86 111.5 . .
N42 C86 H86 111.5 . .
C87 C86 H86 111.5 . .
N45 C84 N42 114.1(3) . .
N45 C84 H84A 108.7 . .
N42 C84 H84A 108.7 . .
N45 C84 H84B 108.7 . .
N42 C84 H84B 108.7 . .
H84A C84 H84B 107.6 . .
N47 C83 N44 114.2(3) . .
N47 C83 H83A 108.7 . .
N44 C83 H83A 108.7 . .
N47 C83 H83B 108.7 . .
N44 C83 H83B 108.7 . .
H83A C83 H83B 107.6 . .
O16 C43 N25 124.9(4) . .
O16 C43 N26 125.9(4) . .
N25 C43 N26 109.2(4) . .
O4 C11 N9 126.5(4) . .
O4 C11 N10 125.3(4) . .
N9 C11 N10 108.2(4) . .
N41 C87 N43 115.5(3) . .
N41 C87 C86 103.3(3) . .
N43 C87 C86 103.1(3) . .
N41 C87 H87 111.4 . .
N43 C87 H87 111.4 . .
C86 C87 H87 111.4 . .
O15 C46 N28 125.3(4) . .
O15 C46 N27 126.4(4) . .
N28 C46 N27 108.3(4) . .
N19 C30 N16 113.9(3) . .
N19 C30 H30A 108.8 . .
N16 C30 H30A 108.8 . .
N19 C30 H30B 108.8 . .
N16 C30 H30B 108.8 . .
H30A C30 H30B 107.7 . .
N16 C27 N14 114.0(3) . .
N16 C27 C26 103.5(3) . .
N14 C27 C26 103.0(3) . .
N16 C27 H27 111.9 . .
N14 C27 H27 111.9 . .
C26 C27 H27 111.9 . .
O18 C49 N29 126.3(4) . .
O18 C49 N30 124.5(4) . .
N29 C49 N30 109.1(4) . .
O24 C67 N56 126.6(4) . .
O24 C67 N55 125.1(4) . .
N56 C67 N55 108.3(4) . .
N55 C69 N53 115.8(4) . .
N55 C69 C68 102.7(3) . .
N53 C69 C68 103.0(3) . .
N55 C69 H69 111.5 . .
N53 C69 H69 111.5 . .
C68 C69 H69 111.5 . .
N39 C59 N60 114.0(3) . .
N39 C59 H59A 108.8 . .
N60 C59 H59A 108.8 . .
N39 C59 H59B 108.8 . .
N60 C59 H59B 108.8 . .
H59A C59 H59B 107.7 . .
C2 N11 C18 123.9(4) 3_776 .
C2 N11 C17 111.5(4) 3_776 .
C18 N11 C17 124.4(4) . .
N28 C45 N26 113.3(3) . .
N28 C45 C44 103.2(3) . .
N26 C45 C44 102.6(3) . .
N28 C45 H45 112.3 . .
N26 C45 H45 112.3 . .
C44 C45 H45 112.3 . .
O8 C19 N34 126.3(4) . .
O8 C19 N33 125.6(4) . .
N34 C19 N33 108.2(4) . .
N31 C50 N29 113.8(4) . .
N31 C50 C51 103.5(3) . .
N29 C50 C51 103.5(3) . .
N31 C50 H50 111.8 . .
N29 C50 H50 111.8 . .
C51 C50 H50 111.8 . .
N41 C90 N38 114.7(3) . .
N41 C90 H90A 108.6 . .
N38 C90 H90A 108.6 . .
N41 C90 H90B 108.6 . .
N38 C90 H90B 108.6 . .
H90A C90 H90B 107.6 . .
N48 C77 N51 114.2(3) . .
N48 C77 H77A 108.7 . .
N51 C77 H77A 108.7 . .
N48 C77 H77B 108.7 . .
N51 C77 H77B 108.7 . .
H77A C77 H77B 107.6 . .
N36 C24 N15 113.1(3) . .
N36 C24 H24A 109.0 . .
N15 C24 H24A 109.0 . .
N36 C24 H24B 109.0 . .
N15 C24 H24B 109.0 . .
H24A C24 H24B 107.8 . .
N20 C33 N18 115.1(3) . .
N20 C33 C32 103.2(3) . .
N18 C33 C32 102.4(3) . .
N20 C33 H33 111.8 . .
N18 C33 H33 111.8 . .
C32 C33 H33 111.8 . .
N48 C80 N46 115.4(3) . .
N48 C80 C81 103.6(3) . .
N46 C80 C81 103.3(3) . .
N48 C80 H80 111.3 . .
N46 C80 H80 111.3 . .
C81 C80 H80 111.3 . .
N22 C41 N25 113.7(3) . .
N22 C41 H41A 108.8 . .
N25 C41 H41A 108.8 . .
N22 C41 H41B 108.8 . .
N25 C41 H41B 108.8 . .
H41A C41 H41B 107.7 . .
O22 C61 N59 126.5(4) . .
O22 C61 N60 125.9(4) . .
N59 C61 N60 107.7(4) . .
O23 C70 N54 125.6(4) . .
O23 C70 N53 126.4(4) . .
N54 C70 N53 107.9(3) . .
N35 C54 N32 113.7(3) . .
N35 C54 H54A 108.8 . .
N32 C54 H54A 108.8 . .
N35 C54 H54B 108.8 . .
N32 C54 H54B 108.8 . .
H54A C54 H54B 107.7 . .
N58 C60 N37 115.3(3) . .
N58 C60 H60A 108.5 . .
N37 C60 H60A 108.5 . .
N58 C60 H60B 108.5 . .
N37 C60 H60B 108.5 . .
H60A C60 H60B 107.5 . .
N2 C1 N1 115.4(4) . .
N2 C1 C17 102.9(3) . 3_776
N1 C1 C17 103.5(3) . 3_776
N2 C1 H1 111.5 . .
N1 C1 H1 111.5 . .
C17 C1 H1 111.5 3_776 .
O25 C76 N50 127.1(4) . .
O25 C76 N49 125.4(4) . .
N50 C76 N49 107.4(4) . .
O9 C28 N15 126.2(4) . .
O9 C28 N16 124.9(4) . .
N15 C28 N16 108.8(3) . .
O10 C25 N13 125.6(4) . .
O10 C25 N14 125.2(4) . .
N13 C25 N14 109.2(3) . .
N52 C74 N50 115.0(3) . .
N52 C74 C75 103.3(3) . .
N50 C74 C75 103.0(3) . .
N52 C74 H74 111.7 . .
N50 C74 H74 111.7 . .
C75 C74 H74 111.7 . .
N4 C10 N7 113.9(4) . .
N4 C10 H10A 108.8 . .
N7 C10 H10A 108.8 . .
N4 C10 H10B 108.8 . .
N7 C10 H10B 108.8 . .
H10A C10 H10B 107.7 . .
N9 C9 N6 113.4(4) . .
N9 C9 H9A 108.9 . .
N6 C9 H9A 108.9 . .
N9 C9 H9B 108.9 . .
N6 C9 H9B 108.9 . .
H9A C9 H9B 107.7 . .
N40 C56 N38 115.4(3) . .
N40 C56 C57 103.5(3) . .
N38 C56 C57 102.8(3) . .
N40 C56 H56 111.5 . .
N38 C56 H56 111.5 . .
C57 C56 H56 111.5 . .
N45 C81 N47 115.3(3) . .
N45 C81 C80 103.3(3) . .
N47 C81 C80 103.1(3) . .
N45 C81 H81 111.5 . .
N47 C81 H81 111.5 . .
C80 C81 H81 111.5 . .
N25 C44 N27 114.2(3) . .
N25 C44 C45 103.4(3) . .
N27 C44 C45 103.2(3) . .
N25 C44 H44 111.8 . .
N27 C44 H44 111.8 . .
C45 C44 H44 111.8 . .
N56 C65 N59 113.8(4) . .
N56 C65 H65A 108.8 . .
N59 C65 H65A 108.8 . .
N56 C65 H65B 108.8 . .
N59 C65 H65B 108.8 . .
H65A C65 H65B 107.7 . .
N40 C89 N43 114.2(3) . .
N40 C89 H89A 108.7 . .
N43 C89 H89A 108.7 . .
N40 C89 H89B 108.7 . .
N43 C89 H89B 108.7 . .
H89A C89 H89B 107.6 . .
O20 C55 N39 126.1(4) . .
O20 C55 N40 125.7(4) . .
N39 C55 N40 108.2(3) . .
O21 C64 N58 126.4(4) . .
O21 C64 N57 125.5(4) . .
N58 C64 N57 108.1(4) . .
N49 C78 N46 114.3(3) . .
N49 C78 H78A 108.7 . .
N46 C78 H78A 108.7 . .
N49 C78 H78B 108.7 . .
N46 C78 H78B 108.7 . .
H78A C78 H78B 107.6 . .
N2 C3 N5 113.0(4) . .
N2 C3 H3A 109.0 . .
N5 C3 H3A 109.0 . .
N2 C3 H3B 109.0 . .
N5 C3 H3B 109.0 . .
H3A C3 H3B 107.8 . .
N19 C32 N17 114.0(3) . .
N19 C32 C33 103.3(3) . .
N17 C32 C33 103.8(3) . .
N19 C32 H32 111.7 . .
N17 C32 H32 111.7 . .
C33 C32 H32 111.7 . .
N37 C57 N39 115.0(3) . .
N37 C57 C56 103.7(3) . .
N39 C57 C56 103.0(3) . .
N37 C57 H57 111.5 . .
N39 C57 H57 111.5 . .
C56 C57 H57 111.5 . .
O3 C8 N3 125.8(4) . .
O3 C8 N4 126.4(4) . .
N3 C8 N4 107.7(4) . .
O27 C82 N45 126.2(4) . .
O27 C82 N46 125.4(4) . .
N45 C82 N46 108.4(3) . .
N60 C62 N58 114.5(3) . .
N60 C62 C63 103.0(3) . .
N58 C62 C63 103.1(3) . .
N60 C62 H62 111.8 . .
N58 C62 H62 111.8 . .
C63 C62 H62 111.8 . .
O28 C79 N48 125.7(4) . .
O28 C79 N47 126.1(4) . .
N48 C79 N47 108.1(3) . .
O29 C88 N41 125.7(4) . .
O29 C88 N42 125.4(4) . .
N41 C88 N42 108.9(3) . .
N24 C39 N22 115.0(4) . .
N24 C39 C38 103.3(3) . .
N22 C39 C38 103.5(3) . .
N24 C39 H39 111.5 . .
N22 C39 H39 111.5 . .
C38 C39 H39 111.5 . .
O30 C85 N44 125.4(4) . .
O30 C85 N43 125.9(4) . .
N44 C85 N43 108.6(3) . .
N27 C42 N24 113.9(3) . .
N27 C42 H42A 108.8 . .
N24 C42 H42A 108.8 . .
N27 C42 H42B 108.8 . .
N24 C42 H42B 108.8 . .
H42A C42 H42B 107.7 . .
N35 C20 N33 115.3(3) . .
N35 C20 C21 103.2(3) . .
N33 C20 C21 103.4(3) . .
N35 C20 H20 111.4 . .
N33 C20 H20 111.4 . .
C21 C20 H20 111.4 . .
N49 C75 N51 115.2(3) . .
N49 C75 C74 103.2(3) . .
N51 C75 C74 102.9(3) . .
N49 C75 H75 111.7 . .
N51 C75 H75 111.7 . .
C74 C75 H75 111.7 . .
O12 C31 N18 125.6(4) . .
O12 C31 N17 125.9(4) . .
N18 C31 N17 108.5(3) . .
N34 C21 N36 114.8(3) . .
N34 C21 C20 103.3(3) . .
N36 C21 C20 103.1(3) . .
N34 C21 H21 111.7 . .
N36 C21 H21 111.7 . .
C20 C21 H21 111.7 . .
O7 C22 N36 125.6(4) . .
O7 C22 N35 126.7(4) . .
N36 C22 N35 107.7(4) . .
O26 C73 N51 126.5(4) . .
O26 C73 N52 126.3(4) . .
N51 C73 N52 107.2(3) . .
O11 C34 N20 126.3(4) . .
O11 C34 N19 124.9(4) . .
N20 C34 N19 108.8(4) . .
O14 C37 N22 126.5(4) . .
O14 C37 N21 125.2(4) . .
N22 C37 N21 108.4(3) . .
N50 C72 N53 114.2(3) . .
N50 C72 H72A 108.7 . .
N53 C72 H72A 108.7 . .
N50 C72 H72B 108.7 . .
N53 C72 H72B 108.7 . .
H72A C72 H72B 107.6 . .
N29 C47 N26 113.0(3) . .
N29 C47 H47A 109.0 . .
N26 C47 H47A 109.0 . .
N29 C47 H47B 109.0 . .
N26 C47 H47B 109.0 . .
H47A C47 H47B 107.8 . .
O17 C52 N31 126.1(4) . .
O17 C52 N32 125.3(4) . .
N31 C52 N32 108.6(4) . .
N17 C29 N14 114.3(3) . .
N17 C29 H29A 108.7 . .
N14 C29 H29A 108.7 . .
N17 C29 H29B 108.7 . .
N14 C29 H29B 108.7 . .
H29A C29 H29B 107.6 . .
O13 C40 N23 126.5(4) . .
O13 C40 N24 126.0(4) . .
N23 C40 N24 107.6(4) . .
N18 C35 N21 113.2(3) . .
N18 C35 H35A 108.9 . .
N21 C35 H35A 108.9 . .
N18 C35 H35B 108.9 . .
N21 C35 H35B 108.9 . .
H35A C35 H35B 107.7 . .
N56 C68 N54 115.7(3) . .
N56 C68 C69 103.4(3) . .
N54 C68 C69 103.6(3) . .
N56 C68 H68 111.2 . .
N54 C68 H68 111.2 . .
C69 C68 H68 111.2 . .
N34 C23 N13 113.7(3) . .
N34 C23 H23A 108.8 . .
N13 C23 H23A 108.8 . .
N34 C23 H23B 108.8 . .
N13 C23 H23B 108.8 . .
H23A C23 H23B 107.7 . .
N20 C36 N23 113.7(3) . .
N20 C36 H36A 108.8 . .
N23 C36 H36A 108.8 . .
N20 C36 H36B 108.8 . .
N23 C36 H36B 108.8 . .
H36A C36 H36B 107.7 . .
N10 C15 N12 113.3(4) . .
N10 C15 H15A 108.9 . .
N12 C15 H15A 108.9 . .
N10 C15 H15B 108.9 . .
N12 C15 H15B 108.9 . .
H15A C15 H15B 107.7 . .
O2 C5 N5 126.7(5) . .
O2 C5 N6 124.8(5) . .
N5 C5 N6 108.5(4) . .
N23 C38 N21 115.0(3) . .
N23 C38 C39 103.2(3) . .
N21 C38 C39 102.8(3) . .
N23 C38 H38 111.7 . .
N21 C38 H38 111.7 . .
C39 C38 H38 111.7 . .
N30 C53 N33 114.0(3) . .
N30 C53 H53A 108.7 . .
N33 C53 H53A 108.7 . .
N30 C53 H53B 108.7 . .
N33 C53 H53B 108.7 . .
H53A C53 H53B 107.6 . .
N10 C13 N8 115.0(4) . .
N10 C13 C12 103.1(4) . .
N8 C13 C12 103.3(4) . .
N10 C13 H13 111.6 . .
N8 C13 H13 111.6 . .
C12 C13 H13 111.6 . .
N15 C26 N13 114.6(3) . .
N15 C26 C27 102.8(3) . .
N13 C26 C27 103.0(3) . .
N15 C26 H26 111.9 . .
N13 C26 H26 111.9 . .
C27 C26 H26 111.9 . .
O6 C16 N1 125.4(4) . 3_776
O6 C16 N12 126.1(4) . .
N1 C16 N12 108.5(4) 3_776 .
N7 C12 N9 113.0(4) . .
N7 C12 C13 103.2(4) . .
N9 C12 C13 103.0(3) . .
N7 C12 H12 112.3 . .
N9 C12 H12 112.3 . .
C13 C12 H12 112.3 . .
N28 C48 N31 113.2(4) . .
N28 C48 H48C 108.9 . .
N31 C48 H48C 108.9 . .
N28 C48 H48D 108.9 . .
N31 C48 H48D 108.9 . .
H48C C48 H48D 107.8 . .
N55 C71 N52 113.8(3) . .
N55 C71 H71A 108.8 . .
N52 C71 H71A 108.8 . .
N55 C71 H71B 108.8 . .
N52 C71 H71B 108.8 . .
H71A C71 H71B 107.7 . .
N30 C51 N32 114.5(3) . .
N30 C51 C50 103.3(3) . .
N32 C51 C50 103.2(3) . .
N30 C51 H51 111.7 . .
N32 C51 H51 111.7 . .
C50 C51 H51 111.7 . .
N3 C4 N1 114.4(4) . .
N3 C4 H4A 108.7 . .
N1 C4 H4A 108.7 . .
N3 C4 H4B 108.7 . .
N1 C4 H4B 108.7 . .
H4A C4 H4B 107.6 . .
O1 C2 N2 125.6(5) . .
O1 C2 N11 124.7(5) . 3_776
N2 C2 N11 109.6(4) . 3_776
N11 C17 N12 114.6(3) . .
N11 C17 C1 103.8(4) . 3_776
N12 C17 C1 102.9(3) . 3_776
N11 C17 H17 111.6 . .
N12 C17 H17 111.6 . .
C1 C17 H17 111.6 3_776 .

loop_
_geom_bond_atom_site_label_1
_geom_bond_atom_site_label_2
_geom_bond_distance
_geom_bond_site_symmetry_2
O2 C5 1.228(6) .
O1 C2 1.245(6) .
O18 C49 1.231(5) .
O25 C76 1.211(5) .
O6 C16 1.229(5) .
O4 C11 1.241(6) .
O14 C37 1.216(5) .
O24 C67 1.220(5) .
O5 C14 1.227(6) .
O22 C61 1.212(5) .
O11 C34 1.229(5) .
O10 C25 1.242(5) .
O9 C28 1.231(5) .
O3 C8 1.224(5) .
O20 C55 1.211(5) .
O21 C64 1.228(5) .
O23 C70 1.212(5) .
O8 C19 1.214(5) .
O28 C79 1.216(5) .
O27 C82 1.221(5) .
O19 C58 1.236(5) .
O12 C31 1.232(5) .
O7 C22 1.217(5) .
O30 C85 1.229(5) .
O17 C52 1.222(5) .
O16 C43 1.233(5) .
O13 C40 1.208(5) .
O29 C88 1.224(5) .
O26 C73 1.220(5) .
O15 C46 1.216(5) .
O48 H48A 0.9900 .
O48 H48B 0.9900 .
O47 O46 0.686(7) .
N28 C46 1.367(6) .
N28 C48 1.440(6) .
N28 C45 1.443(5) .
N10 C11 1.363(6) .
N10 C13 1.432(6) .
N10 C15 1.440(6) .
N25 C43 1.350(6) .
N25 C44 1.441(5) .
N25 C41 1.444(6) .
N20 C34 1.356(6) .
N20 C36 1.441(5) .
N20 C33 1.447(5) .
N17 C31 1.362(5) .
N17 C29 1.444(5) .
N17 C32 1.447(5) .
N30 C49 1.364(6) .
N30 C51 1.436(6) .
N30 C53 1.443(5) .
N24 C40 1.375(6) .
N24 C39 1.441(6) .
N24 C42 1.441(6) .
N22 C37 1.356(5) .
N22 C41 1.437(5) .
N22 C39 1.456(5) .
N38 C58 1.353(5) .
N38 C90 1.450(5) .
N38 C56 1.455(5) .
N34 C19 1.358(5) .
N34 C23 1.438(5) .
N34 C21 1.443(5) .
N15 C28 1.354(5) .
N15 C26 1.445(5) .
N15 C24 1.444(5) .
N13 C25 1.346(6) .
N13 C26 1.448(5) .
N13 C23 1.464(5) .
N39 C55 1.363(6) .
N39 C59 1.430(6) .
N39 C57 1.447(5) .
N21 C37 1.370(6) .
N21 C38 1.445(5) .
N21 C35 1.454(5) .
N58 C64 1.357(6) .
N58 C60 1.443(5) .
N58 C62 1.445(5) .
N6 C5 1.352(7) .
N6 C9 1.443(6) .
N6 C7 1.450(6) .
N36 C22 1.361(5) .
N36 C24 1.438(5) .
N36 C21 1.452(5) .
N18 C31 1.355(5) .
N18 C35 1.439(5) .
N18 C33 1.459(5) .
N12 C16 1.362(6) .
N12 C15 1.446(6) .
N12 C17 1.449(5) .
N47 C79 1.372(5) .
N47 C83 1.444(5) .
N47 C81 1.448(5) .
N16 C28 1.362(5) .
N16 C27 1.441(5) .
N16 C30 1.448(5) .
N23 C40 1.361(6) .
N23 C38 1.431(5) .
N23 C36 1.451(5) .
N2 C2 1.345(6) .
N2 C1 1.447(6) .
N2 C3 1.448(6) .
N41 C88 1.360(5) .
N41 C90 1.434(5) .
N41 C87 1.438(5) .
N31 C52 1.362(6) .
N31 C50 1.446(6) .
N31 C48 1.453(6) .
N44 C85 1.354(5) .
N44 C86 1.435(5) .
N44 C83 1.446(5) .
N50 C76 1.362(6) .
N50 C72 1.437(5) .
N50 C74 1.446(5) .
N57 C64 1.363(6) .
N57 C66 1.440(5) .
N57 C63 1.454(5) .
N37 C58 1.364(6) .
N37 C60 1.443(5) .
N37 C57 1.446(5) .
N46 C82 1.376(5) .
N46 C78 1.446(5) .
N46 C80 1.447(5) .
N60 C61 1.378(5) .
N60 C62 1.444(5) .
N60 C59 1.444(5) .
N33 C19 1.376(6) .
N33 C53 1.446(6) .
N33 C20 1.449(6) .
N48 C79 1.367(5) .
N48 C80 1.432(5) .
N48 C77 1.445(5) .
N45 C82 1.356(6) .
N45 C84 1.441(5) .
N45 C81 1.444(5) .
N52 C73 1.373(5) .
N52 C74 1.431(5) .
N52 C71 1.451(5) .
N27 C46 1.367(6) .
N27 C42 1.437(6) .
N27 C44 1.466(5) .
N51 C73 1.367(5) .
N51 C75 1.449(5) .
N51 C77 1.456(5) .
N19 C34 1.363(5) .
N19 C30 1.434(5) .
N19 C32 1.446(5) .
N56 C67 1.360(6) .
N56 C65 1.434(5) .
N56 C68 1.439(5) .
N29 C49 1.357(5) .
N29 C47 1.448(5) .
N29 C50 1.451(6) .
N54 C70 1.371(6) .
N54 C68 1.441(5) .
N54 C66 1.451(5) .
N32 C52 1.366(6) .
N32 C54 1.446(5) .
N32 C51 1.456(5) .
N3 C8 1.363(6) .
N3 C4 1.442(6) .
N3 C6 1.445(6) .
N5 C5 1.348(6) .
N5 C6 1.424(6) .
N5 C3 1.456(6) .
N55 C67 1.363(6) .
N55 C69 1.437(5) .
N55 C71 1.446(5) .
N40 C55 1.368(6) .
N40 C89 1.440(5) .
N40 C56 1.442(5) .
N49 C76 1.377(6) .
N49 C78 1.428(6) .
N49 C75 1.436(5) .
N43 C85 1.370(5) .
N43 C89 1.441(5) .
N43 C87 1.456(5) .
N9 C11 1.348(6) .
N9 C9 1.440(6) .
N9 C12 1.468(6) .
N59 C61 1.367(6) .
N59 C63 1.439(5) .
N59 C65 1.441(5) .
N14 C25 1.358(5) .
N14 C27 1.445(5) .
N14 C29 1.445(5) .
N4 C8 1.366(6) .
N4 C10 1.432(6) .
N4 C7 1.448(6) .
C18 N11 1.432(6) .
C18 N8 1.434(6) .
C18 H18A 0.9900 .
C18 H18B 0.9900 .
N35 C22 1.368(6) .
N35 C20 1.438(6) .
N35 C54 1.439(5) .
N26 C43 1.353(6) .
N26 C47 1.448(6) .
N26 C45 1.460(5) .
N8 C14 1.358(6) .
N8 C13 1.455(6) .
N1 C16 1.358(6) 3_776
N1 C4 1.446(6) .
N1 C1 1.449(6) .
N42 C88 1.371(5) .
N42 C84 1.448(5) .
N42 C86 1.457(5) .
N53 C70 1.376(5) .
N53 C69 1.443(5) .
N53 C72 1.447(5) .
C14 N7 1.363(6) .
C63 C62 1.551(6) .
C63 H63 1.0000 .
C6 C7 1.556(6) .
C6 H6 1.0000 .
N7 C12 1.447(6) .
N7 C10 1.454(6) .
C7 H7 1.0000 .
C66 H66A 0.9900 .
C66 H66B 0.9900 .
C86 C87 1.555(5) .
C86 H86 1.0000 .
C84 H84A 0.9900 .
C84 H84B 0.9900 .
C83 H83A 0.9900 .
C83 H83B 0.9900 .
C87 H87 1.0000 .
C30 H30A 0.9900 .
C30 H30B 0.9900 .
C27 C26 1.554(6) .
C27 H27 1.0000 .
C69 C68 1.557(5) .
C69 H69 1.0000 .
C59 H59A 0.9900 .
C59 H59B 0.9900 .
N11 C2 1.358(6) 3_776
N11 C17 1.436(6) .
C45 C44 1.551(6) .
C45 H45 1.0000 .
C50 C51 1.544(6) .
C50 H50 1.0000 .
C90 H90A 0.9900 .
C90 H90B 0.9900 .
C77 H77A 0.9900 .
C77 H77B 0.9900 .
C24 H24A 0.9900 .
C24 H24B 0.9900 .
C33 C32 1.544(6) .
C33 H33 1.0000 .
C80 C81 1.545(6) .
C80 H80 1.0000 .
C41 H41A 0.9900 .
C41 H41B 0.9900 .
C54 H54A 0.9900 .
C54 H54B 0.9900 .
C60 H60A 0.9900 .
C60 H60B 0.9900 .
C1 C17 1.543(6) 3_776
C1 H1 1.0000 .
C74 C75 1.555(6) .
C74 H74 1.0000 .
C10 H10A 0.9900 .
C10 H10B 0.9900 .
C9 H9A 0.9900 .
C9 H9B 0.9900 .
C56 C57 1.546(6) .
C56 H56 1.0000 .
C81 H81 1.0000 .
C44 H44 1.0000 .
C65 H65A 0.9900 .
C65 H65B 0.9900 .
C89 H89A 0.9900 .
C89 H89B 0.9900 .
C78 H78A 0.9900 .
C78 H78B 0.9900 .
C3 H3A 0.9900 .
C3 H3B 0.9900 .
C32 H32 1.0000 .
C57 H57 1.0000 .
C62 H62 1.0000 .
C39 C38 1.550(6) .
C39 H39 1.0000 .
C42 H42A 0.9900 .
C42 H42B 0.9900 .
C20 C21 1.541(6) .
C20 H20 1.0000 .
C75 H75 1.0000 .
C21 H21 1.0000 .
C72 H72A 0.9900 .
C72 H72B 0.9900 .
C47 H47A 0.9900 .
C47 H47B 0.9900 .
C29 H29A 0.9900 .
C29 H29B 0.9900 .
C35 H35A 0.9900 .
C35 H35B 0.9900 .
C68 H68 1.0000 .
C23 H23A 0.9900 .
C23 H23B 0.9900 .
C36 H36A 0.9900 .
C36 H36B 0.9900 .
C15 H15A 0.9900 .
C15 H15B 0.9900 .
C38 H38 1.0000 .
C53 H53A 0.9900 .
C53 H53B 0.9900 .
C13 C12 1.542(6) .
C13 H13 1.0000 .
C26 H26 1.0000 .
C16 N1 1.358(6) 3_776
C12 H12 1.0000 .
C48 H48C 0.9900 .
C48 H48D 0.9900 .
C71 H71A 0.9900 .
C71 H71B 0.9900 .
C51 H51 1.0000 .
C4 H4A 0.9900 .
C4 H4B 0.9900 .
C2 N11 1.358(6) 3_776
C17 C1 1.543(6) 3_776
C17 H17 1.0000 .
O57 O56 0.950(10) .
